data_8102138
loop_
_publ_author_name
'Batistakis, Chrysostomos'
'Gan, Yu'
'Cardin, Christine J.'
'Paschalidis, Damianos G.'
'Kavounis, Constantinos A.'

_publ_section_title
;
Crystal structure of (isothiocyanato)(2-pyridinecarboxaldehydebenzoyl-
hydrazonato)copper(I), Cu(C~13~H~10~N~3~O)(NCS)
;
_journal_issue 3
_journal_name_full 'Zeitschrift f\"ur Kristallographie - New Crystal Structures'
_journal_page_first 251
_journal_page_last 252
_journal_volume 222
_journal_year 2007
_chemical_formula_structural Cu(C13H10N3O)(NCS)
_chemical_formula_sum 'C14 H10 Cu N4 O S'
_chemical_formula_weight 345.86
_chemical_name_systematic
; 
(isothiocyanato)(2-pyridinecarboxaldehydebenzoyl-hydrazonato)copper(I)
;
_space_group_IT_number 14
_symmetry_cell_setting monoclinic
_symmetry_space_group_name_Hall '-P 2yn'
_symmetry_space_group_name_H-M 'P 1 21/n 1'
_atom_sites_solution_hydrogens geom
_atom_sites_solution_primary direct
_atom_sites_solution_secondary difmap
_audit_creation_method SHELXL-97
_cell_angle_alpha 90.00
_cell_angle_beta 103.362(12)
_cell_angle_gamma 90.00
_cell_formula_units_Z 4
_cell_length_a 8.8370(10)
_cell_length_b 15.625(2)
_cell_length_c 10.3660(10)
_cell_measurement_reflns_used 5508
_cell_measurement_temperature 150(2)
_cell_measurement_theta_max 28.1511
_cell_measurement_theta_min 2.3594
_cell_volume 1392.6(3)
_computing_cell_refinement 'Crysalis Red, Oxford Diffraction Ltd'
_computing_data_collection 'Crysalis CCD, Oxford Diffraction Ltd'
_computing_data_reduction 'Crysalis Red, Oxford Diffraction Ltd'
_computing_structure_refinement 'SHELXL-97 (Sheldrick, 1997)'
_computing_structure_solution 'SHELXS-97 (Sheldrick, 1997)'
_diffrn_ambient_temperature 150(2)
_diffrn_detector_area_resol_mean 16.2086
_diffrn_measured_fraction_theta_full 0.882
_diffrn_measured_fraction_theta_max 0.882
_diffrn_measurement_device 'Oxford Diffaction X-Calibur System'
_diffrn_measurement_method '404 frames, counting time 1.5 s.'
_diffrn_radiation_monochromator graphite
_diffrn_radiation_source 'Enhance '(Mo) X-ray Source'
_diffrn_radiation_type Mo
_diffrn_radiation_wavelength 0.70930
_diffrn_reflns_av_R_equivalents 0.0322
_diffrn_reflns_av_sigmaI/netI 0.0366
_diffrn_reflns_limit_h_max 11
_diffrn_reflns_limit_h_min -11
_diffrn_reflns_limit_k_max 18
_diffrn_reflns_limit_k_min -20
_diffrn_reflns_limit_l_max 13
_diffrn_reflns_limit_l_min -12
_diffrn_reflns_number 8755
_diffrn_reflns_theta_full 28.23
_diffrn_reflns_theta_max 28.23
_diffrn_reflns_theta_min 2.40
_exptl_absorpt_coefficient_mu 1.721
_exptl_absorpt_correction_type multi-scan
_exptl_absorpt_process_details
;Oxford Diffraction Ltd. Empirical absorption correction using spherical 
 harmonics, implemented in SCALE3 ABSPACK scaling algorithm' 
;
_exptl_crystal_colour black
_exptl_crystal_density_diffrn 1.650
_exptl_crystal_density_method 'not measured'
_exptl_crystal_description block
_exptl_crystal_F_000 700
_exptl_crystal_size_max 1.20
_exptl_crystal_size_mid 0.50
_exptl_crystal_size_min 0.30
_refine_diff_density_max 0.418
_refine_diff_density_min -0.515
_refine_diff_density_rms 0.075
_refine_ls_extinction_method none
_refine_ls_goodness_of_fit_ref 1.007
_refine_ls_hydrogen_treatment mixed
_refine_ls_matrix_type full
_refine_ls_number_parameters 230
_refine_ls_number_reflns 3048
_refine_ls_number_restraints 0
_refine_ls_restrained_S_all 1.007
_refine_ls_R_factor_all 0.0386
_refine_ls_R_factor_gt 0.0291
_refine_ls_shift/su_max 0.001
_refine_ls_shift/su_mean 0.000
_refine_ls_structure_factor_coef Fsqd
_refine_ls_weighting_details 'calc w=1/[\s^2^(Fo^2^)+(0.0500P)^2^+0.0000P] where P=(Fo^2^+2Fc^2^)/3'
_refine_ls_weighting_scheme calc
_refine_ls_wR_factor_gt 0.0745
_refine_ls_wR_factor_ref 0.0761
_reflns_number_gt 2392
_reflns_number_total 3048
_reflns_threshold_expression >2sigma(I)
_cod_data_source_file 1267-2026.cff
_cod_data_source_block yuxtal1l
_cod_original_sg_symbol_H-M P12(1)/n1
_cod_database_code 8102138

loop_
_symmetry_equiv_pos_as_xyz
'x, y, z'
'-x+1/2, y+1/2, -z+1/2'
'-x, -y, -z'
'x-1/2, -y-1/2, z-1/2'

loop_
_atom_site_label
_atom_site_type_symbol
_atom_site_fract_x
_atom_site_fract_y
_atom_site_fract_z
_atom_site_U_iso_or_equiv
_atom_site_adp_type
_atom_site_occupancy
_atom_site_symmetry_multiplicity
_atom_site_Wyckoff_symbol
_atom_site_calc_flag
_atom_site_refinement_flags
_atom_site_disorder_assembly
_atom_site_disorder_group
Cu Cu 0.52533(3) 0.207429(15) 0.62485(2) 0.01464(10) Uani 1 4 e d . . .
S S 0.26970(6) 0.32239(4) 0.57258(5) 0.01885(14) Uani 1 4 e d . . .
N1 N 0.40732(19) 0.09614(11) 0.40953(17) 0.0140(4) Uani 1 4 e d . . .
N2 N 0.49645(19) 0.16748(10) 0.44545(17) 0.0130(4) Uani 1 4 e d . . .
N3 N 0.6532(2) 0.29532(10) 0.55604(17) 0.0141(4) Uani 1 4 e d . . .
N4 N 0.6105(2) 0.22005(11) 0.81404(18) 0.0175(4) Uani 1 4 e d . . .
O O 0.39614(16) 0.10495(9) 0.63069(14) 0.0150(3) Uani 1 4 e d . . .
C1 C 0.2560(2) -0.00644(12) 0.4960(2) 0.0140(4) Uani 1 4 e d . . .
C2 C 0.2225(2) -0.04945(14) 0.3747(2) 0.0167(5) Uani 1 4 e d . . .
C3 C 0.1224(2) -0.11882(14) 0.3553(2) 0.0184(5) Uani 1 4 e d . . .
C4 C 0.0566(2) -0.14632(14) 0.4580(2) 0.0197(5) Uani 1 4 e d . . .
C5 C 0.0912(2) -0.10461(14) 0.5785(2) 0.0187(5) Uani 1 4 e d . . .
C6 C 0.1899(2) -0.03489(13) 0.5982(2) 0.0162(4) Uani 1 4 e d . . .
C7 C 0.3596(2) 0.06968(12) 0.5160(2) 0.0135(4) Uani 1 4 e d . . .
C8 C 0.5676(2) 0.20648(13) 0.3680(2) 0.0139(4) Uani 1 4 e d . . .
C9 C 0.6580(2) 0.28090(12) 0.4272(2) 0.0140(4) Uani 1 4 e d . . .
C10 C 0.7427(2) 0.33251(14) 0.3618(2) 0.0169(4) Uani 1 4 e d . . .
C11 C 0.8253(3) 0.40070(15) 0.4301(2) 0.0214(5) Uani 1 4 e d . . .
C12 C 0.8189(3) 0.41576(15) 0.5605(2) 0.0227(5) Uani 1 4 e d . . .
C13 C 0.7312(3) 0.36144(14) 0.6195(2) 0.0191(5) Uani 1 4 e d . . .
C14 C 0.1788(2) 0.29734(12) 0.4205(2) 0.0147(4) Uani 1 4 e d . . .
H10 H 0.739(2) 0.3235(13) 0.273(2) 0.002(5) Uiso 1 4 e d . . .
H12 H 0.873(2) 0.4631(14) 0.612(2) 0.016(6) Uiso 1 4 e d . . .
H5 H 0.045(2) -0.1209(15) 0.650(2) 0.024(6) Uiso 1 4 e d . . .
H3 H 0.106(2) -0.1504(14) 0.273(2) 0.010(5) Uiso 1 4 e d . . .
H11 H 0.877(3) 0.4367(16) 0.396(3) 0.028(7) Uiso 1 4 e d . . .
H13 H 0.725(2) 0.3673(14) 0.704(2) 0.013(6) Uiso 1 4 e d . . .
H4 H -0.001(3) -0.1864(17) 0.444(3) 0.032(8) Uiso 1 4 e d . . .
H8 H 0.563(3) 0.1898(15) 0.280(3) 0.021(6) Uiso 1 4 e d . . .
H6 H 0.209(2) -0.0072(13) 0.674(2) 0.009(5) Uiso 1 4 e d . . .
H2 H 0.270(2) -0.0304(14) 0.302(2) 0.019(6) Uiso 1 4 e d . . .

loop_
_atom_site_aniso_label
_atom_site_aniso_U_11
_atom_site_aniso_U_22
_atom_site_aniso_U_33
_atom_site_aniso_U_23
_atom_site_aniso_U_13
_atom_site_aniso_U_12
Cu 0.01863(15) 0.01497(15) 0.01069(15) -0.00157(10) 0.00415(11) -0.00390(10)
S 0.0192(3) 0.0212(3) 0.0153(3) -0.0036(2) 0.0022(2) 0.0002(2)
N1 0.0148(8) 0.0111(8) 0.0151(9) -0.0013(7) 0.0018(7) -0.0027(7)
N2 0.0138(9) 0.0113(8) 0.0135(9) 0.0001(7) 0.0023(7) 0.0010(7)
N3 0.0155(9) 0.0139(8) 0.0126(9) -0.0006(7) 0.0027(7) -0.0004(7)
N4 0.0199(9) 0.0194(10) 0.0134(10) -0.0009(8) 0.0041(8) -0.0032(7)
O 0.0185(7) 0.0142(7) 0.0131(7) -0.0017(6) 0.0054(6) -0.0029(6)
C1 0.0125(10) 0.0119(10) 0.0169(11) 0.0035(9) 0.0019(9) 0.0021(8)
C2 0.0145(11) 0.0165(11) 0.0184(11) 0.0025(9) 0.0026(9) 0.0020(8)
C3 0.0156(10) 0.0170(11) 0.0200(12) -0.0031(9) -0.0009(9) 0.0003(8)
C4 0.0140(11) 0.0132(11) 0.0301(13) 0.0009(10) 0.0013(10) -0.0034(9)
C5 0.0151(10) 0.0193(11) 0.0219(12) 0.0069(10) 0.0050(9) 0.0001(9)
C6 0.0178(11) 0.0155(11) 0.0149(11) -0.0007(9) 0.0029(9) 0.0033(8)
C7 0.0119(10) 0.0120(10) 0.0154(11) 0.0007(9) 0.0008(9) 0.0039(8)
C8 0.0156(10) 0.0160(10) 0.0095(10) 0.0015(9) 0.0016(8) 0.0036(8)
C9 0.0128(10) 0.0148(10) 0.0131(10) 0.0012(8) 0.0003(8) 0.0027(8)
C10 0.0172(11) 0.0202(11) 0.0132(11) 0.0019(9) 0.0035(9) 0.0004(9)
C11 0.0198(11) 0.0227(12) 0.0221(12) 0.0058(10) 0.0058(10) -0.0045(9)
C12 0.0228(12) 0.0214(12) 0.0224(12) -0.0027(10) 0.0021(10) -0.0081(9)
C13 0.0214(12) 0.0208(12) 0.0151(11) -0.0029(10) 0.0043(9) -0.0039(9)
C14 0.0152(10) 0.0128(10) 0.0178(12) 0.0033(9) 0.0073(9) 0.0027(8)

loop_
_atom_type_symbol
_atom_type_description
_atom_type_scat_dispersion_real
_atom_type_scat_dispersion_imag
_atom_type_scat_source
C C 0.0033 0.0016 'International Tables Vol C Tables 4.2.6.8 and 6.1.1.4'
H H 0.0000 0.0000 'International Tables Vol C Tables 4.2.6.8 and 6.1.1.4'
Cu Cu 0.3201 1.2651 'International Tables Vol C Tables 4.2.6.8 and 6.1.1.4'
S S 0.1246 0.1234 'International Tables Vol C Tables 4.2.6.8 and 6.1.1.4'
O O 0.0106 0.0060 'International Tables Vol C Tables 4.2.6.8 and 6.1.1.4'
N N 0.0061 0.0033 'International Tables Vol C Tables 4.2.6.8 and 6.1.1.4'

loop_
_geom_angle_atom_site_label_1
_geom_angle_atom_site_label_2
_geom_angle_atom_site_label_3
_geom_angle
_geom_angle_site_symmetry_1
_geom_angle_site_symmetry_3
_geom_angle_publ_flag
N2 Cu N4 160.77(7) . . ?
N2 Cu O 79.51(6) . . ?
N4 Cu O 98.24(7) . . ?
N2 Cu N3 80.70(7) . . ?
N4 Cu N3 99.81(7) . . ?
O Cu N3 160.12(6) . . ?
C7 N1 N2 107.45(16) . . ?
C8 N2 N1 123.55(17) . . ?
C8 N2 Cu 118.46(14) . . ?
N1 N2 Cu 117.91(12) . . ?
C13 N3 C9 118.89(18) . . ?
C13 N3 Cu 128.68(15) . . ?
C9 N3 Cu 112.43(13) . . ?
C14 N4 Cu 158.64(17) 4_666 . ?
C7 O Cu 110.08(12) . . ?
C6 C1 C2 119.46(19) . . ?
C6 C1 C7 120.13(19) . . ?
C2 C1 C7 120.40(18) . . ?
C3 C2 C1 120.2(2) . . ?
C2 C3 C4 119.7(2) . . ?
C5 C4 C3 120.1(2) . . ?
C4 C5 C6 120.4(2) . . ?
C5 C6 C1 120.0(2) . . ?
O C7 N1 125.00(18) . . ?
O C7 C1 119.21(17) . . ?
N1 C7 C1 115.79(18) . . ?
N2 C8 C9 114.52(19) . . ?
N3 C9 C10 121.82(19) . . ?
N3 C9 C8 113.82(18) . . ?
C10 C9 C8 124.4(2) . . ?
C9 C10 C11 118.6(2) . . ?
C12 C11 C10 119.5(2) . . ?
C13 C12 C11 118.7(2) . . ?
N3 C13 C12 122.5(2) . . ?
N4 C14 S 178.00(19) 4_565 . ?

loop_
_geom_bond_atom_site_label_1
_geom_bond_atom_site_label_2
_geom_bond_distance
_geom_bond_site_symmetry_2
_geom_bond_publ_flag
Cu N2 1.9219(17) . ?
Cu N4 1.9414(19) . ?
Cu O 1.9756(14) . ?
Cu N3 2.0112(17) . ?
S C14 1.643(2) . ?
N1 C7 1.334(2) . ?
N1 N2 1.366(2) . ?
N2 C8 1.282(3) . ?
N3 C13 1.328(3) . ?
N3 C9 1.365(3) . ?
N4 C14 1.161(3) 4_666 ?
O C7 1.283(2) . ?
C1 C6 1.395(3) . ?
C1 C2 1.396(3) . ?
C1 C7 1.486(3) . ?
C2 C3 1.384(3) . ?
C3 C4 1.394(3) . ?
C4 C5 1.379(3) . ?
C5 C6 1.381(3) . ?
C8 C9 1.463(3) . ?
C9 C10 1.379(3) . ?
C10 C11 1.390(3) . ?
C11 C12 1.385(3) . ?
C12 C13 1.384(3) . ?
C14 N4 1.161(3) 4_565 ?
